data_2221433
loop_
_publ_author_name
'Kia, Reza'
'Fun, Hoong-Kun'
'Kargar, Hadi'

_publ_section_title
;
 2-(4-Methoxyphenyl)-4,5-dihydro-1<i>H</i>-imidazole
;
_journal_coeditor_code LH2787
_journal_issue 4
_journal_name_full 'Acta Crystallographica Section E'
_journal_page_first o798
_journal_paper_doi 10.1107/S1600536809009106
_journal_volume 65
_journal_year 2009
_chemical_formula_iupac 'C10 H12 N2 O'
_chemical_formula_moiety 'C10 H12 N2 O'
_chemical_formula_sum 'C10 H12 N2 O'
_chemical_formula_weight 176.22
_chemical_name_systematic
;
2-(4-Methoxyphenyl)-4,5-dihydro-1<i>H</i>-imidazole
;
_space_group_IT_number 33
_symmetry_cell_setting orthorhombic
_symmetry_space_group_name_Hall 'P 2c -2n'
_symmetry_space_group_name_H-M 'P n a 21'
_atom_sites_solution_hydrogens geom
_atom_sites_solution_primary direct
_atom_sites_solution_secondary difmap
_audit_creation_method SHELXL-97
_cell_angle_alpha 90.00
_cell_angle_beta 90.00
_cell_angle_gamma 90.00
_cell_formula_units_Z 4
_cell_length_a 10.0574(5)
_cell_length_b 13.2532(7)
_cell_length_c 6.8321(3)
_cell_measurement_reflns_used 2309
_cell_measurement_temperature 100
_cell_measurement_theta_max 30.00
_cell_measurement_theta_min 2.54
_cell_volume 910.67(8)
_computing_cell_refinement 'APEX2 (Bruker, 2005)'
_computing_data_collection 'APEX2 (Bruker, 2005)'
_computing_data_reduction 'SAINT (Bruker, 2005)'
_computing_molecular_graphics 'SHELXTL (Sheldrick, 2008)'
_computing_publication_material
;
SHELXTL (Sheldrick, 2008) and PLATON (Spek, 2009)
;
_computing_structure_refinement 'SHELXTL (Sheldrick, 2008)'
_computing_structure_solution 'SHELXTL (Sheldrick, 2008)'
_diffrn_ambient_temperature 100
_diffrn_measured_fraction_theta_full 1.000
_diffrn_measured_fraction_theta_max 1.000
_diffrn_measurement_device_type
;
Bruker SMART APEXII CCD area-detector
;
_diffrn_measurement_method '\f and \w'
_diffrn_radiation_monochromator graphite
_diffrn_radiation_source 'fine-focus sealed tube'
_diffrn_radiation_type MoK\a
_diffrn_radiation_wavelength 0.71073
_diffrn_reflns_av_R_equivalents 0.0493
_diffrn_reflns_av_sigmaI/netI 0.0451
_diffrn_reflns_limit_h_max 12
_diffrn_reflns_limit_h_min -13
_diffrn_reflns_limit_k_max 17
_diffrn_reflns_limit_k_min -12
_diffrn_reflns_limit_l_max 8
_diffrn_reflns_limit_l_min -8
_diffrn_reflns_number 8578
_diffrn_reflns_theta_full 27.50
_diffrn_reflns_theta_max 27.50
_diffrn_reflns_theta_min 2.54
_diffrn_standards_number 0
_exptl_absorpt_coefficient_mu 0.085
_exptl_absorpt_correction_T_max 0.9953
_exptl_absorpt_correction_T_min 0.9807
_exptl_absorpt_correction_type multi-scan
_exptl_absorpt_process_details '(<i>SADABS</i>; Bruker, 2005)'
_exptl_crystal_colour colourless
_exptl_crystal_density_diffrn 1.285
_exptl_crystal_density_method 'not measured'
_exptl_crystal_description block
_exptl_crystal_F_000 376
_exptl_crystal_size_max 0.23
_exptl_crystal_size_mid 0.09
_exptl_crystal_size_min 0.06
_refine_diff_density_max 0.221
_refine_diff_density_min -0.219
_refine_ls_extinction_method none
_refine_ls_goodness_of_fit_ref 1.075
_refine_ls_hydrogen_treatment mixed
_refine_ls_matrix_type full
_refine_ls_number_parameters 123
_refine_ls_number_reflns 1133
_refine_ls_number_restraints 1
_refine_ls_restrained_S_all 1.075
_refine_ls_R_factor_all 0.0739
_refine_ls_R_factor_gt 0.0455
_refine_ls_shift/su_max 0.000
_refine_ls_shift/su_mean 0.000
_refine_ls_structure_factor_coef Fsqd
_refine_ls_weighting_details 'calc w=1/[\s^2^(Fo^2^)+(0.0375P)^2^+0.2936P] where P=(Fo^2^+2Fc^2^)/3'
_refine_ls_weighting_scheme calc
_refine_ls_wR_factor_gt 0.0855
_refine_ls_wR_factor_ref 0.0960
_reflns_number_gt 873
_reflns_number_total 1133
_reflns_threshold_expression I>2\s(I)
_cod_data_source_file lh2787.cif
_cod_data_source_block I
_cod_database_code 2221433
_cod_database_fobs_code 2221433

loop_
_symmetry_equiv_pos_as_xyz
'x, y, z'
'-x, -y, z+1/2'
'x+1/2, -y+1/2, z'
'-x+1/2, y+1/2, z+1/2'

loop_
_atom_site_type_symbol
_atom_site_label
_atom_site_fract_x
_atom_site_fract_y
_atom_site_fract_z
_atom_site_U_iso_or_equiv
_atom_site_adp_type
_atom_site_calc_flag
_atom_site_refinement_flags
_atom_site_occupancy
_atom_site_disorder_assembly
_atom_site_disorder_group
O O1 0.6844(2) 0.00507(17) -0.4396(3) 0.0302(6) Uani d . 1 . .
N N1 0.6252(2) 0.28654(19) 0.3242(4) 0.0270(6) Uani d . 1 . .
N N2 0.8459(2) 0.25758(18) 0.3284(4) 0.0219(5) Uani d . 1 . .
C C1 0.8179(3) 0.3256(3) 0.4948(4) 0.0234(7) Uani d . 1 . .
H H1A 0.8555 0.3935 0.4702 0.028 Uiso calc R 1 . .
H H1B 0.8571 0.2985 0.6169 0.028 Uiso calc R 1 . .
C C2 0.6653(3) 0.3309(3) 0.5111(4) 0.0233(7) Uani d . 1 . .
H H2A 0.6321 0.2909 0.6233 0.028 Uiso calc R 1 . .
H H2B 0.6339 0.4014 0.5236 0.028 Uiso calc R 1 . .
C C3 0.7329(3) 0.2397(2) 0.2447(4) 0.0176(6) Uani d . 1 . .
C C4 0.7204(3) 0.1776(2) 0.0662(4) 0.0178(6) Uani d . 1 . .
C C5 0.5988(3) 0.1384(2) 0.0039(4) 0.0184(6) Uani d . 1 . .
H H5A 0.5208 0.1512 0.0784 0.022 Uiso calc R 1 . .
C C6 0.5902(3) 0.0813(2) -0.1641(4) 0.0227(7) Uani d . 1 . .
H H6A 0.5067 0.0551 -0.2044 0.027 Uiso calc R 1 . .
C C7 0.7032(3) 0.0620(2) -0.2748(4) 0.0218(7) Uani d . 1 . .
C C8 0.8257(3) 0.0985(2) -0.2139(4) 0.0236(7) Uani d . 1 . .
H H8A 0.9036 0.0844 -0.2876 0.028 Uiso calc R 1 . .
C C9 0.8332(3) 0.1557(3) -0.0444(4) 0.0232(7) Uani d . 1 . .
H H9A 0.9172 0.1805 -0.0026 0.028 Uiso calc R 1 . .
C C10 0.7990(3) -0.0211(3) -0.5514(4) 0.0319(8) Uani d . 1 . .
H H10A 0.7722 -0.0624 -0.6637 0.048 Uiso calc R 1 . .
H H10B 0.8609 -0.0594 -0.4694 0.048 Uiso calc R 1 . .
H H10C 0.8425 0.0405 -0.5981 0.048 Uiso calc R 1 . .
H H1N1 0.537(3) 0.266(2) 0.310(6) 0.043(10) Uiso d . 1 . .

loop_
_atom_site_aniso_label
_atom_site_aniso_U_11
_atom_site_aniso_U_22
_atom_site_aniso_U_33
_atom_site_aniso_U_12
_atom_site_aniso_U_13
_atom_site_aniso_U_23
O1 0.0298(12) 0.0350(14) 0.0258(10) -0.0013(10) 0.0007(10) -0.0112(10)
N1 0.0167(13) 0.0387(17) 0.0257(12) 0.0020(12) -0.0016(12) -0.0098(14)
N2 0.0188(12) 0.0275(14) 0.0194(10) -0.0002(11) -0.0020(11) -0.0019(12)
C1 0.0236(15) 0.0274(18) 0.0192(13) -0.0035(14) -0.0023(14) 0.0011(12)
C2 0.0231(14) 0.0282(18) 0.0187(13) -0.0005(14) -0.0016(13) -0.0036(12)
C3 0.0192(15) 0.0186(16) 0.0150(11) -0.0016(13) -0.0017(12) 0.0053(12)
C4 0.0183(15) 0.0192(16) 0.0157(12) -0.0006(13) -0.0003(12) 0.0044(13)
C5 0.0160(14) 0.0203(17) 0.0189(12) 0.0011(12) -0.0008(11) 0.0024(12)
C6 0.0182(15) 0.0253(17) 0.0247(13) -0.0028(13) -0.0042(13) 0.0030(14)
C7 0.0254(17) 0.0239(18) 0.0159(13) -0.0003(14) -0.0004(12) -0.0016(13)
C8 0.0220(16) 0.0284(18) 0.0204(13) 0.0007(13) 0.0060(13) -0.0007(14)
C9 0.0177(16) 0.0304(19) 0.0215(14) -0.0056(14) -0.0023(12) 0.0023(13)
C10 0.039(2) 0.034(2) 0.0227(16) 0.0027(16) 0.0053(14) -0.0100(15)

loop_
_atom_type_symbol
_atom_type_description
_atom_type_scat_dispersion_real
_atom_type_scat_dispersion_imag
_atom_type_scat_source
C C 0.0033 0.0000 'International Tables Vol C Tables 4.2.6.8 and 6.1.1.4'
H H 0.0000 0.0000 'International Tables Vol C Tables 4.2.6.8 and 6.1.1.4'
N N 0.0061 0.0000 'International Tables Vol C Tables 4.2.6.8 and 6.1.1.4'
O O 0.0106 0.0000 'International Tables Vol C Tables 4.2.6.8 and 6.1.1.4'

loop_
_geom_angle_atom_site_label_1
_geom_angle_atom_site_label_2
_geom_angle_atom_site_label_3
_geom_angle_site_symmetry_1
_geom_angle_site_symmetry_3
_geom_angle
_geom_angle_publ_flag
C7 O1 C10 . . 117.6(2) ?
C3 N1 C2 . . 108.2(2) ?
C3 N1 H1N1 . . 126(2) ?
C2 N1 H1N1 . . 118(3) ?
C3 N2 C1 . . 106.6(2) ?
N2 C1 C2 . . 105.8(2) ?
N2 C1 H1A . . 110.6 ?
C2 C1 H1A . . 110.6 ?
N2 C1 H1B . . 110.6 ?
C2 C1 H1B . . 110.6 ?
H1A C1 H1B . . 108.7 ?
N1 C2 C1 . . 101.1(2) ?
N1 C2 H2A . . 111.5 ?
C1 C2 H2A . . 111.5 ?
N1 C2 H2B . . 111.5 ?
C1 C2 H2B . . 111.5 ?
H2A C2 H2B . . 109.4 ?
N2 C3 N1 . . 116.0(2) ?
N2 C3 C4 . . 122.8(3) ?
N1 C3 C4 . . 121.1(2) ?
C9 C4 C5 . . 118.1(3) ?
C9 C4 C3 . . 119.7(3) ?
C5 C4 C3 . . 122.2(3) ?
C6 C5 C4 . . 120.9(3) ?
C6 C5 H5A . . 119.6 ?
C4 C5 H5A . . 119.6 ?
C5 C6 C7 . . 120.3(3) ?
C5 C6 H6A . . 119.9 ?
C7 C6 H6A . . 119.9 ?
O1 C7 C8 . . 124.2(3) ?
O1 C7 C6 . . 115.9(3) ?
C8 C7 C6 . . 119.9(2) ?
C9 C8 C7 . . 119.3(3) ?
C9 C8 H8A . . 120.3 ?
C7 C8 H8A . . 120.3 ?
C8 C9 C4 . . 121.5(3) ?
C8 C9 H9A . . 119.2 ?
C4 C9 H9A . . 119.2 ?
O1 C10 H10A . . 109.5 ?
O1 C10 H10B . . 109.5 ?
H10A C10 H10B . . 109.5 ?
O1 C10 H10C . . 109.5 ?
H10A C10 H10C . . 109.5 ?
H10B C10 H10C . . 109.5 ?

loop_
_geom_bond_atom_site_label_1
_geom_bond_atom_site_label_2
_geom_bond_site_symmetry_2
_geom_bond_distance
_geom_bond_publ_flag
O1 C7 . 1.368(3) ?
O1 C10 . 1.425(4) ?
N1 C3 . 1.361(4) ?
N1 C2 . 1.463(4) ?
N1 H1N1 . 0.94(3) ?
N2 C3 . 1.294(3) ?
N2 C1 . 1.478(4) ?
C1 C2 . 1.541(4) ?
C1 H1A . 0.9900 ?
C1 H1B . 0.9900 ?
C2 H2A . 0.9900 ?
C2 H2B . 0.9900 ?
C3 C4 . 1.476(4) ?
C4 C9 . 1.393(4) ?
C4 C5 . 1.396(4) ?
C5 C6 . 1.377(4) ?
C5 H5A . 0.9500 ?
C6 C7 . 1.389(4) ?
C6 H6A . 0.9500 ?
C7 C8 . 1.387(4) ?
C8 C9 . 1.386(4) ?
C8 H8A . 0.9500 ?
C9 H9A . 0.9500 ?
C10 H10A . 0.9800 ?
C10 H10B . 0.9800 ?
C10 H10C . 0.9800 ?

loop_
_geom_hbond_atom_site_label_D
_geom_hbond_atom_site_label_H
_geom_hbond_atom_site_label_A
_geom_hbond_site_symmetry_A
_geom_hbond_distance_DH
_geom_hbond_distance_HA
_geom_hbond_distance_DA
_geom_hbond_angle_DHA
_geom_hbond_publ_flag
N1 H1N1 N2 3_455 0.93(3) 1.95(3) 2.869(3) 168(3) y

loop_
_geom_torsion_atom_site_label_1
_geom_torsion_atom_site_label_2
_geom_torsion_atom_site_label_3
_geom_torsion_atom_site_label_4
_geom_torsion_site_symmetry_1
_geom_torsion_site_symmetry_2
_geom_torsion_site_symmetry_3
_geom_torsion_site_symmetry_4
_geom_torsion
_geom_torsion_publ_flag
C3 N2 C1 C2 . . . . 8.4(3) ?
C3 N1 C2 C1 . . . . 14.4(3) ?
N2 C1 C2 N1 . . . . -13.7(3) ?
C1 N2 C3 N1 . . . . 1.0(3) ?
C1 N2 C3 C4 . . . . 177.3(3) ?
C2 N1 C3 N2 . . . . -10.7(3) ?
C2 N1 C3 C4 . . . . 172.9(3) ?
N2 C3 C4 C9 . . . . -15.1(4) ?
N1 C3 C4 C9 . . . . 161.0(3) ?
N2 C3 C4 C5 . . . . 164.1(3) ?
N1 C3 C4 C5 . . . . -19.8(4) ?
C9 C4 C5 C6 . . . . -1.3(4) ?
C3 C4 C5 C6 . . . . 179.5(3) ?
C4 C5 C6 C7 . . . . -0.1(4) ?
C10 O1 C7 C8 . . . . 2.3(4) ?
C10 O1 C7 C6 . . . . -176.7(3) ?
C5 C6 C7 O1 . . . . -179.7(2) ?
C5 C6 C7 C8 . . . . 1.3(4) ?
O1 C7 C8 C9 . . . . 179.9(3) ?
C6 C7 C8 C9 . . . . -1.2(4) ?
C7 C8 C9 C4 . . . . -0.2(4) ?
C5 C4 C9 C8 . . . . 1.4(4) ?
C3 C4 C9 C8 . . . . -179.4(3) ?

loop_
_cod_related_entry_id
_cod_related_entry_database
_cod_related_entry_code
1 ChemSpider 207602
